data_1521355
loop_
_publ_author_name
'Kahlenberg, V.'

_publ_section_title
;
 Sr3 (Al0.36 Ga0.64)2 O6 - a new strontium aluminium gallate
;
_journal_name_full 'Crystal Research and Technology'
_journal_page_first 1279
_journal_page_last 1287
_journal_volume 35
_journal_year 2000
_chemical_formula_sum 'Al0.72 Ga1.28 O6 Sr3'
_chemical_name_systematic 'Sr3 ((Al0.36 Ga0.64)2 O6)'
_space_group_IT_number 205
_symmetry_space_group_name_Hall '-P 2ac 2ab 3'
_symmetry_space_group_name_H-M 'P a -3'
_cell_angle_alpha 90
_cell_angle_beta 90
_cell_angle_gamma 90
_cell_formula_units_Z 24
_cell_length_a 16.0195
_cell_length_b 16.0195
_cell_length_c 16.0195
_cell_volume 4110.994
_citation_journal_id_ASTM CRTEDF
_cod_data_source_file Kahlenberg_CRTEDF_2000_1066.cif
_cod_data_source_block Al0.72Ga1.28O6Sr3
_cod_original_cell_volume 4110.995
_cod_database_code 1521355

loop_
_symmetry_equiv_pos_as_xyz
x,y,z
-x+1/2,-y,z+1/2
x+1/2,-y+1/2,-z
-x,y+1/2,-z+1/2
z,x,y
-z+1/2,-x,y+1/2
z+1/2,-x+1/2,-y
-z,x+1/2,-y+1/2
y,z,x
y+1/2,-z+1/2,-x
-y,z+1/2,-x+1/2
-y+1/2,-z,x+1/2
-x,-y,-z
x-1/2,y,-z-1/2
-x-1/2,y-1/2,z
x,-y-1/2,z-1/2
-z,-x,-y
z-1/2,x,-y-1/2
-z-1/2,x-1/2,y
z,-x-1/2,y-1/2
-y,-z,-x
-y-1/2,z-1/2,x
y,-z-1/2,x-1/2
y-1/2,z,-x-1/2

loop_
_atom_site_label
_atom_site_type_symbol
_atom_site_fract_x
_atom_site_fract_y
_atom_site_fract_z
_atom_site_occupancy
_atom_site_U_iso_or_equiv
Ga2 Ga+3 0.2412 0.2359 0.0037 0.64 0.0
O2 O-2 0.4878 0.1291 0.2446 1 0.0
Sr4 Sr+2 0.3763 0.3763 0.3763 1 0.0
Sr3 Sr+2 0.2534 0.2534 0.2534 1 0.0
Ga1 Ga+3 0.2522 0.0135 0.0178 0.64 0.0
Sr5 Sr+2 0.1347 0.3732 0.1292 1 0.0
Al1 Al+3 0.2522 0.0135 0.0178 0.36 0.0
O1 O-2 0.2676 0.1249 0.0024 1 0.0
Al2 Al+3 0.2412 0.2359 0.0037 0.36 0.0
O3 O-2 0.2688 0.2792 0.1024 1 0.0
O4 O-2 0.2338 0.4044 0.2832 1 0.0
Sr2 Sr+2 0.5 0 0 1 0.0
O6 O-2 0.1514 -0.0158 -0.0196 1 0.0
Sr6 Sr+2 0.3789 0.386 0.1247 1 0.0
O5 O-2 0.3487 -0.029 -0.0206 1 0.0
Sr1 Sr+2 0 0 0 1 0.0
